data_7102286
loop_
_publ_author_name
'Chomitz, Wayne A'
'Arnold, John'

_publ_section_title
;
 Transition metal dinitrogen complexes supported by a versatile
 monoanionic [N2P2] ligand.
;
_journal_issue 45
_journal_name_full 'Chemical communications (Cambridge, England)'
_journal_page_first 4797
_journal_page_last 4799
_journal_paper_doi 10.1039/b709763h
_journal_year 2007
_chemical_formula_moiety 'C22 H51 Mn N3 P2 Si'
_chemical_formula_sum 'C22 H51 Mn N3 P2 Si'
_chemical_formula_weight 502.63
_chemical_name_systematic
;
?
;
_space_group_IT_number 61
_symmetry_cell_setting orthorhombic
_symmetry_space_group_name_Hall '-P 2ac 2ab'
_symmetry_space_group_name_H-M 'P b c a'
_atom_sites_solution_hydrogens geom
_atom_sites_solution_primary direct
_atom_sites_solution_secondary difmap
_audit_creation_method SHELXL-97
_cell_angle_alpha 90.00
_cell_angle_beta 90.00
_cell_angle_gamma 90.00
_cell_formula_units_Z 8
_cell_length_a 18.381(2)
_cell_length_b 15.4611(17)
_cell_length_c 19.772(2)
_cell_measurement_reflns_used 1333
_cell_measurement_temperature 151(2)
_cell_measurement_theta_max 18.6
_cell_measurement_theta_min 2.6
_cell_volume 5619.0(11)
_computing_cell_refinement 'Bruker SAINT v7.07'
_computing_data_collection 'Bruker SMART v5.631'
_computing_data_reduction 'Bruker SAINT v7.07'
_computing_structure_refinement 'SHELXL-97 (Sheldrick, 1997)'
_computing_structure_solution 'SHELXS-97 (Sheldrick, 1990)'
_diffrn_ambient_temperature 151(2)
_diffrn_measured_fraction_theta_full 0.999
_diffrn_measured_fraction_theta_max 0.999
_diffrn_measurement_device_type 'Bruker APEX'
_diffrn_measurement_method '\w scans'
_diffrn_radiation_monochromator graphite
_diffrn_radiation_source 'fine-focus sealed tube'
_diffrn_radiation_type MoK\a
_diffrn_radiation_wavelength 0.71073
_diffrn_reflns_av_R_equivalents 0.1055
_diffrn_reflns_av_sigmaI/netI 0.0887
_diffrn_reflns_limit_h_max 21
_diffrn_reflns_limit_h_min -21
_diffrn_reflns_limit_k_max 18
_diffrn_reflns_limit_k_min -16
_diffrn_reflns_limit_l_max 23
_diffrn_reflns_limit_l_min -20
_diffrn_reflns_number 26856
_diffrn_reflns_theta_full 24.71
_diffrn_reflns_theta_max 24.71
_diffrn_reflns_theta_min 2.22
_diffrn_standards_decay_% 0
_diffrn_standards_interval_count 0
_diffrn_standards_interval_time 0
_diffrn_standards_number 0
_exptl_absorpt_coefficient_mu 0.640
_exptl_absorpt_correction_T_max 1.00
_exptl_absorpt_correction_T_min 0.75
_exptl_absorpt_correction_type empirical
_exptl_absorpt_process_details 'Blessing, 1995'
_exptl_crystal_colour 'dark red'
_exptl_crystal_density_diffrn 1.188
_exptl_crystal_density_method 'not measured'
_exptl_crystal_description block
_exptl_crystal_F_000 2184
_exptl_crystal_size_max 0.15
_exptl_crystal_size_mid 0.08
_exptl_crystal_size_min 0.08
_refine_diff_density_max 0.568
_refine_diff_density_min -0.364
_refine_diff_density_rms 0.080
_refine_ls_extinction_method none
_refine_ls_goodness_of_fit_ref 1.190
_refine_ls_hydrogen_treatment constr
_refine_ls_matrix_type full
_refine_ls_number_parameters 260
_refine_ls_number_reflns 4787
_refine_ls_number_restraints 0
_refine_ls_restrained_S_all 1.190
_refine_ls_R_factor_all 0.0907
_refine_ls_R_factor_gt 0.0534
_refine_ls_shift/su_max 0.006
_refine_ls_shift/su_mean 0.000
_refine_ls_structure_factor_coef Fsqd
_refine_ls_weighting_details 'calc w=1/[\s^2^(Fo^2^)+(0.0500P)^2^+0.0000P] where P=(Fo^2^+2Fc^2^)/3'
_refine_ls_weighting_scheme calc
_refine_ls_wR_factor_gt 0.1263
_refine_ls_wR_factor_ref 0.1382
_reflns_number_gt 3249
_reflns_number_total 4787
_reflns_threshold_expression >2sigma(I)
_cod_data_source_file b709763h.txt
_cod_data_source_block wac5080xs
_cod_original_sg_symbol_H-M Pbca
_cod_database_code 7102286

loop_
_symmetry_equiv_pos_as_xyz
'x, y, z'
'-x+1/2, -y, z+1/2'
'-x, y+1/2, -z+1/2'
'x+1/2, -y+1/2, -z'
'-x, -y, -z'
'x-1/2, y, -z-1/2'
'x, -y-1/2, z-1/2'
'-x-1/2, y-1/2, z'

loop_
_atom_site_label
_atom_site_type_symbol
_atom_site_fract_x
_atom_site_fract_y
_atom_site_fract_z
_atom_site_U_iso_or_equiv
_atom_site_adp_type
_atom_site_occupancy
_atom_site_symmetry_multiplicity
_atom_site_calc_flag
_atom_site_refinement_flags
Mn1 Mn 0.02079(3) 0.13223(4) 0.43336(3) 0.01939(19) Uani 1 1 d .
Si1 Si 0.05661(6) 0.33101(7) 0.41019(6) 0.0246(3) Uani 1 1 d .
P1 P 0.12807(6) 0.09643(7) 0.35641(6) 0.0283(3) Uani 1 1 d .
P2 P -0.08523(6) 0.15125(6) 0.35117(5) 0.0222(3) Uani 1 1 d .
N1 N 0.04894(17) 0.25301(19) 0.46959(15) 0.0205(8) Uani 1 1 d .
N2 N 0.05055(17) 0.2828(2) 0.33020(16) 0.0225(8) Uani 1 1 d .
N3 N 0.00361(16) 0.03155(19) 0.48231(16) 0.0227(8) Uani 1 1 d .
C1 C 0.0497(2) 0.2706(3) 0.5437(2) 0.0265(10) Uani 1 1 d .
C2 C -0.0271(2) 0.2904(3) 0.5692(2) 0.0447(13) Uani 1 1 d .
H2A H -0.0595 0.2422 0.5577 0.067 Uiso 1 1 calc R
H2B H -0.0449 0.3435 0.5479 0.067 Uiso 1 1 calc R
H2C H -0.0260 0.2980 0.6184 0.067 Uiso 1 1 calc R
C3 C 0.0988(2) 0.3469(3) 0.5629(2) 0.0352(11) Uani 1 1 d .
H3C H 0.1486 0.3354 0.5476 0.053 Uiso 1 1 calc R
H3D H 0.0985 0.3544 0.6121 0.053 Uiso 1 1 calc R
H3E H 0.0807 0.3997 0.5413 0.053 Uiso 1 1 calc R
C4 C 0.0791(3) 0.1921(3) 0.5806(2) 0.0381(12) Uani 1 1 d .
H4A H 0.0491 0.1415 0.5698 0.057 Uiso 1 1 calc R
H4B H 0.0778 0.2026 0.6295 0.057 Uiso 1 1 calc R
H4C H 0.1294 0.1814 0.5664 0.057 Uiso 1 1 calc R
C5 C -0.0139(3) 0.4196(3) 0.4140(2) 0.0401(12) Uani 1 1 d .
H5A H -0.0626 0.3938 0.4147 0.060 Uiso 1 1 calc R
H5B H -0.0091 0.4569 0.3742 0.060 Uiso 1 1 calc R
H5C H -0.0066 0.4540 0.4550 0.060 Uiso 1 1 calc R
C6 C 0.1449(3) 0.3936(3) 0.4096(2) 0.0424(13) Uani 1 1 d .
H6A H 0.1859 0.3530 0.4080 0.064 Uiso 1 1 calc R
H6B H 0.1482 0.4288 0.4506 0.064 Uiso 1 1 calc R
H6C H 0.1464 0.4312 0.3697 0.064 Uiso 1 1 calc R
C7 C 0.1163(2) 0.2590(3) 0.2929(2) 0.0309(10) Uani 1 1 d .
H7A H 0.1589 0.2810 0.3183 0.037 Uiso 1 1 calc R
H7B H 0.1154 0.2895 0.2488 0.037 Uiso 1 1 calc R
C8 C 0.1282(2) 0.1631(3) 0.2793(2) 0.0308(10) Uani 1 1 d .
H8A H 0.1754 0.1555 0.2558 0.037 Uiso 1 1 calc R
H8B H 0.0895 0.1421 0.2486 0.037 Uiso 1 1 calc R
C9 C 0.2096(3) 0.1330(4) 0.4027(3) 0.0541(15) Uani 1 1 d .
H9A H 0.1948 0.1898 0.4225 0.065 Uiso 1 1 calc R
C10 C 0.2226(3) 0.0755(3) 0.4640(2) 0.0488(14) Uani 1 1 d .
H10A H 0.2657 0.0958 0.4884 0.073 Uiso 1 1 calc R
H10B H 0.2302 0.0158 0.4491 0.073 Uiso 1 1 calc R
H10C H 0.1801 0.0781 0.4940 0.073 Uiso 1 1 calc R
C11 C 0.2775(3) 0.1532(4) 0.3645(3) 0.0549(15) Uani 1 1 d .
H11A H 0.3153 0.1720 0.3962 0.082 Uiso 1 1 calc R
H11B H 0.2677 0.1995 0.3319 0.082 Uiso 1 1 calc R
H11C H 0.2939 0.1014 0.3404 0.082 Uiso 1 1 calc R
C12 C 0.1272(6) -0.0182(6) 0.3141(5) 0.039(2) Uiso 0.50 1 d P
C12A C 0.1642(5) -0.0084(5) 0.3301(4) 0.023(2) Uiso 0.50 1 d P
C13 C 0.1256(3) -0.0839(3) 0.3719(3) 0.0517(14) Uani 1 1 d .
C14 C 0.1874(7) -0.0348(7) 0.2659(6) 0.063(3) Uiso 0.50 1 d P
C14A C 0.1451(5) -0.0294(6) 0.2516(5) 0.036(2) Uiso 0.50 1 d P
C15 C -0.0142(2) 0.2921(3) 0.2876(2) 0.0280(10) Uani 1 1 d .
H15A H 0.0010 0.3166 0.2435 0.034 Uiso 1 1 calc R
H15B H -0.0472 0.3345 0.3092 0.034 Uiso 1 1 calc R
C16 C -0.0576(2) 0.2085(2) 0.2741(2) 0.0265(10) Uani 1 1 d .
H16A H -0.0275 0.1692 0.2462 0.032 Uiso 1 1 calc R
H16B H -0.1017 0.2232 0.2477 0.032 Uiso 1 1 calc R
C17 C -0.1562(2) 0.2237(3) 0.3862(2) 0.0296(10) Uani 1 1 d .
H17A H -0.1328 0.2818 0.3910 0.036 Uiso 1 1 calc R
C18 C -0.1786(2) 0.1963(3) 0.4581(2) 0.0460(13) Uani 1 1 d .
H18A H -0.2158 0.2361 0.4753 0.069 Uiso 1 1 calc R
H18B H -0.1360 0.1979 0.4879 0.069 Uiso 1 1 calc R
H18C H -0.1984 0.1374 0.4569 0.069 Uiso 1 1 calc R
C19 C -0.2231(3) 0.2374(3) 0.3416(3) 0.0466(13) Uani 1 1 d .
H19A H -0.2571 0.2767 0.3644 0.070 Uiso 1 1 calc R
H19B H -0.2470 0.1817 0.3335 0.070 Uiso 1 1 calc R
H19C H -0.2082 0.2626 0.2983 0.070 Uiso 1 1 calc R
C20 C -0.1335(2) 0.0575(3) 0.3142(2) 0.0320(11) Uani 1 1 d .
H20A H -0.1694 0.0792 0.2802 0.038 Uiso 1 1 calc R
C21 C -0.1743(3) 0.0064(3) 0.3683(3) 0.0457(13) Uani 1 1 d .
H21A H -0.1996 -0.0424 0.3472 0.069 Uiso 1 1 calc R
H21B H -0.2099 0.0442 0.3905 0.069 Uiso 1 1 calc R
H21C H -0.1397 -0.0152 0.4020 0.069 Uiso 1 1 calc R
C22 C -0.0790(3) -0.0011(3) 0.2783(3) 0.0502(14) Uani 1 1 d .
H22A H -0.1047 -0.0506 0.2585 0.075 Uiso 1 1 calc R
H22B H -0.0428 -0.0218 0.3109 0.075 Uiso 1 1 calc R
H22C H -0.0545 0.0314 0.2423 0.075 Uiso 1 1 calc R

loop_
_atom_site_aniso_label
_atom_site_aniso_U_11
_atom_site_aniso_U_22
_atom_site_aniso_U_33
_atom_site_aniso_U_23
_atom_site_aniso_U_13
_atom_site_aniso_U_12
Mn1 0.0231(4) 0.0183(3) 0.0167(3) 0.0012(3) 0.0011(3) -0.0013(2)
Si1 0.0305(7) 0.0196(6) 0.0235(7) 0.0008(5) -0.0036(5) -0.0045(5)
P1 0.0316(6) 0.0264(6) 0.0269(7) 0.0042(5) 0.0090(5) 0.0043(5)
P2 0.0249(6) 0.0234(6) 0.0182(6) 0.0002(4) -0.0018(5) -0.0034(4)
N1 0.027(2) 0.0190(17) 0.0154(18) 0.0006(14) 0.0005(14) -0.0009(14)
N2 0.026(2) 0.0232(19) 0.0184(19) 0.0009(14) 0.0013(15) -0.0021(14)
N3 0.0257(19) 0.0230(19) 0.020(2) 0.0000(14) -0.0005(15) -0.0036(15)
C1 0.031(3) 0.028(2) 0.020(2) -0.0070(18) -0.0041(19) -0.0002(19)
C2 0.035(3) 0.075(4) 0.025(3) -0.016(3) 0.004(2) 0.001(2)
C3 0.043(3) 0.035(3) 0.029(3) -0.007(2) -0.009(2) -0.002(2)
C4 0.064(3) 0.033(3) 0.017(2) 0.001(2) -0.011(2) -0.003(2)
C5 0.061(3) 0.023(2) 0.036(3) -0.005(2) -0.010(2) 0.005(2)
C6 0.051(3) 0.041(3) 0.035(3) 0.005(2) -0.005(2) -0.022(2)
C7 0.032(3) 0.035(3) 0.025(2) 0.008(2) 0.006(2) -0.002(2)
C8 0.033(3) 0.034(3) 0.026(2) 0.001(2) 0.007(2) 0.001(2)
C9 0.037(3) 0.086(4) 0.039(3) 0.023(3) 0.005(2) 0.007(3)
C10 0.047(3) 0.061(4) 0.038(3) 0.014(3) 0.006(2) 0.022(3)
C11 0.043(3) 0.074(4) 0.047(3) 0.014(3) 0.003(3) -0.010(3)
C13 0.072(4) 0.026(3) 0.057(4) 0.010(2) 0.015(3) 0.003(2)
C15 0.030(3) 0.030(2) 0.023(2) 0.0040(19) 0.003(2) -0.0021(19)
C16 0.032(3) 0.029(2) 0.018(2) 0.0021(18) -0.0036(19) 0.0013(19)
C17 0.026(2) 0.032(3) 0.031(3) -0.009(2) 0.004(2) -0.0007(19)
C18 0.034(3) 0.078(4) 0.026(3) -0.008(3) -0.003(2) 0.004(3)
C19 0.044(3) 0.049(3) 0.047(3) 0.009(3) -0.001(3) 0.015(2)
C20 0.037(3) 0.027(2) 0.032(3) 0.001(2) -0.012(2) -0.0059(19)
C21 0.052(3) 0.026(2) 0.059(4) 0.006(2) -0.006(3) -0.014(2)
C22 0.063(4) 0.035(3) 0.053(3) -0.013(3) 0.002(3) -0.003(2)

loop_
_atom_type_symbol
_atom_type_description
_atom_type_scat_dispersion_real
_atom_type_scat_dispersion_imag
_atom_type_scat_source
C C 0.0033 0.0016 'International Tables Vol C Tables 4.2.6.8 and 6.1.1.4'
H H 0.0000 0.0000 'International Tables Vol C Tables 4.2.6.8 and 6.1.1.4'
N N 0.0061 0.0033 'International Tables Vol C Tables 4.2.6.8 and 6.1.1.4'
Si Si 0.0817 0.0704 'International Tables Vol C Tables 4.2.6.8 and 6.1.1.4'
P P 0.1023 0.0942 'International Tables Vol C Tables 4.2.6.8 and 6.1.1.4'
Mn Mn 0.3368 0.7283 'International Tables Vol C Tables 4.2.6.8 and 6.1.1.4'

loop_
_geom_angle_atom_site_label_1
_geom_angle_atom_site_label_2
_geom_angle_atom_site_label_3
_geom_angle
_geom_angle_site_symmetry_1
N3 Mn1 N1 128.21(13) .
N3 Mn1 P1 105.07(10) .
N1 Mn1 P1 102.08(9) .
N3 Mn1 P2 107.33(10) .
N1 Mn1 P2 107.91(9) .
P1 Mn1 P2 103.61(4) .
N1 Si1 N2 108.56(15) .
N1 Si1 C5 115.67(19) .
N2 Si1 C5 107.51(18) .
N1 Si1 C6 116.22(19) .
N2 Si1 C6 105.46(19) .
C5 Si1 C6 102.6(2) .
C12A P1 C8 105.1(3) .
C12A P1 C9 96.8(3) .
C8 P1 C9 103.8(2) .
C12A P1 C12 22.9(3) .
C8 P1 C12 98.8(3) .
C9 P1 C12 119.7(4) .
C12A P1 Mn1 130.0(3) .
C8 P1 Mn1 111.95(14) .
C9 P1 Mn1 105.42(17) .
C12 P1 Mn1 116.4(3) .
C16 P2 C20 100.51(19) .
C16 P2 C17 102.3(2) .
C20 P2 C17 106.51(19) .
C16 P2 Mn1 111.89(14) .
C20 P2 Mn1 121.80(14) .
C17 P2 Mn1 111.63(14) .
C1 N1 Si1 123.5(3) .
C1 N1 Mn1 120.6(2) .
Si1 N1 Mn1 115.16(16) .
C7 N2 C15 113.9(3) .
C7 N2 Si1 120.6(3) .
C15 N2 Si1 121.9(3) .
N3 N3 Mn1 174.9(4) 5_556
N1 C1 C4 109.3(3) .
N1 C1 C2 110.6(3) .
C4 C1 C2 109.2(4) .
N1 C1 C3 113.0(3) .
C4 C1 C3 106.7(3) .
C2 C1 C3 107.9(4) .
C1 C2 H2A 109.5 .
C1 C2 H2B 109.5 .
H2A C2 H2B 109.5 .
C1 C2 H2C 109.5 .
H2A C2 H2C 109.5 .
H2B C2 H2C 109.5 .
C1 C3 H3C 109.5 .
C1 C3 H3D 109.5 .
H3C C3 H3D 109.5 .
C1 C3 H3E 109.5 .
H3C C3 H3E 109.5 .
H3D C3 H3E 109.5 .
C1 C4 H4A 109.5 .
C1 C4 H4B 109.5 .
H4A C4 H4B 109.5 .
C1 C4 H4C 109.5 .
H4A C4 H4C 109.5 .
H4B C4 H4C 109.5 .
Si1 C5 H5A 109.5 .
Si1 C5 H5B 109.5 .
H5A C5 H5B 109.5 .
Si1 C5 H5C 109.5 .
H5A C5 H5C 109.5 .
H5B C5 H5C 109.5 .
Si1 C6 H6A 109.5 .
Si1 C6 H6B 109.5 .
H6A C6 H6B 109.5 .
Si1 C6 H6C 109.5 .
H6A C6 H6C 109.5 .
H6B C6 H6C 109.5 .
N2 C7 C8 116.8(3) .
N2 C7 H7A 108.1 .
C8 C7 H7A 108.1 .
N2 C7 H7B 108.1 .
C8 C7 H7B 108.1 .
H7A C7 H7B 107.3 .
C7 C8 P1 113.5(3) .
C7 C8 H8A 108.9 .
P1 C8 H8A 108.9 .
C7 C8 H8B 108.9 .
P1 C8 H8B 108.9 .
H8A C8 H8B 107.7 .
C11 C9 C10 113.2(4) .
C11 C9 P1 119.6(4) .
C10 C9 P1 110.1(4) .
C11 C9 H9A 104.0 .
C10 C9 H9A 104.0 .
P1 C9 H9A 104.0 .
C9 C10 H10A 109.5 .
C9 C10 H10B 109.5 .
H10A C10 H10B 109.5 .
C9 C10 H10C 109.5 .
H10A C10 H10C 109.5 .
H10B C10 H10C 109.5 .
C9 C11 H11A 109.5 .
C9 C11 H11B 109.5 .
H11A C11 H11B 109.5 .
C9 C11 H11C 109.5 .
H11A C11 H11C 109.5 .
H11B C11 H11C 109.5 .
C12A C12 C14A 101.3(13) .
C12A C12 C14 68.7(11) .
C14A C12 C14 34.0(6) .
C12A C12 C13 80.8(11) .
C14A C12 C13 129.2(8) .
C14 C12 C13 112.3(8) .
C12A C12 P1 68.7(10) .
C14A C12 P1 121.8(8) .
C14 C12 P1 115.1(7) .
C13 C12 P1 106.4(6) .
C12 C12A C14 80.8(12) .
C12 C12A C13 71.0(10) .
C14 C12A C13 113.1(7) .
C12 C12A C14A 51.3(10) .
C14 C12A C14A 30.8(5) .
C13 C12A C14A 104.7(6) .
C12 C12A P1 88.3(11) .
C14 C12A P1 128.8(7) .
C13 C12A P1 109.9(5) .
C14A C12A P1 111.8(6) .
C12 C13 C12A 28.2(4) .
C14A C14 C12A 89.7(13) .
C14A C14 C12 60.3(11) .
C12A C14 C12 30.6(5) .
C14 C14A C12 85.7(13) .
C14 C14A C12A 59.5(11) .
C12 C14A C12A 27.5(5) .
N2 C15 C16 115.9(3) .
N2 C15 H15A 108.3 .
C16 C15 H15A 108.3 .
N2 C15 H15B 108.3 .
C16 C15 H15B 108.3 .
H15A C15 H15B 107.4 .
C15 C16 P2 113.8(3) .
C15 C16 H16A 108.8 .
P2 C16 H16A 108.8 .
C15 C16 H16B 108.8 .
P2 C16 H16B 108.8 .
H16A C16 H16B 107.7 .
C19 C17 C18 110.8(4) .
C19 C17 P2 115.8(3) .
C18 C17 P2 111.5(3) .
C19 C17 H17A 106.0 .
C18 C17 H17A 106.0 .
P2 C17 H17A 106.0 .
C17 C18 H18A 109.5 .
C17 C18 H18B 109.5 .
H18A C18 H18B 109.5 .
C17 C18 H18C 109.5 .
H18A C18 H18C 109.5 .
H18B C18 H18C 109.5 .
C17 C19 H19A 109.5 .
C17 C19 H19B 109.5 .
H19A C19 H19B 109.5 .
C17 C19 H19C 109.5 .
H19A C19 H19C 109.5 .
H19B C19 H19C 109.5 .
C22 C20 C21 110.0(4) .
C22 C20 P2 109.6(3) .
C21 C20 P2 111.3(3) .
C22 C20 H20A 108.6 .
C21 C20 H20A 108.6 .
P2 C20 H20A 108.6 .
C20 C21 H21A 109.5 .
C20 C21 H21B 109.5 .
H21A C21 H21B 109.5 .
C20 C21 H21C 109.5 .
H21A C21 H21C 109.5 .
H21B C21 H21C 109.5 .
C20 C22 H22A 109.5 .
C20 C22 H22B 109.5 .
H22A C22 H22B 109.5 .
C20 C22 H22C 109.5 .
H22A C22 H22C 109.5 .
H22B C22 H22C 109.5 .

loop_
_geom_bond_atom_site_label_1
_geom_bond_atom_site_label_2
_geom_bond_distance
_geom_bond_site_symmetry_2
Mn1 N3 1.860(3) .
Mn1 N1 2.066(3) .
Mn1 P1 2.5514(12) .
Mn1 P2 2.5543(12) .
Si1 N1 1.689(3) .
Si1 N2 1.752(3) .
Si1 C5 1.887(4) .
Si1 C6 1.889(4) .
P1 C12A 1.827(8) .
P1 C8 1.840(4) .
P1 C9 1.844(5) .
P1 C12 1.960(9) .
P2 C16 1.834(4) .
P2 C20 1.850(4) .
P2 C17 1.854(4) .
N1 C1 1.489(5) .
N2 C7 1.464(5) .
N2 C15 1.465(5) .
N3 N3 1.208(6) 5_556
C1 C4 1.516(6) .
C1 C2 1.530(6) .
C1 C3 1.533(5) .
C2 H2A 0.9800 .
C2 H2B 0.9800 .
C2 H2C 0.9800 .
C3 H3C 0.9800 .
C3 H3D 0.9800 .
C3 H3E 0.9800 .
C4 H4A 0.9800 .
C4 H4B 0.9800 .
C4 H4C 0.9800 .
C5 H5A 0.9800 .
C5 H5B 0.9800 .
C5 H5C 0.9800 .
C6 H6A 0.9800 .
C6 H6B 0.9800 .
C6 H6C 0.9800 .
C7 C8 1.524(6) .
C7 H7A 0.9900 .
C7 H7B 0.9900 .
C8 H8A 0.9900 .
C8 H8B 0.9900 .
C9 C11 1.491(6) .
C9 C10 1.522(6) .
C9 H9A 1.0000 .
C10 H10A 0.9800 .
C10 H10B 0.9800 .
C10 H10C 0.9800 .
C11 H11A 0.9800 .
C11 H11B 0.9800 .
C11 H11C 0.9800 .
C12 C12A 0.764(10) .
C12 C14A 1.291(13) .
C12 C14 1.483(15) .
C12 C13 1.528(10) .
C12A C14 1.400(14) .
C12A C13 1.595(9) .
C12A C14A 1.624(13) .
C14 C14A 0.832(13) .
C15 C16 1.541(5) .
C15 H15A 0.9900 .
C15 H15B 0.9900 .
C16 H16A 0.9900 .
C16 H16B 0.9900 .
C17 C19 1.529(6) .
C17 C18 1.539(6) .
C17 H17A 1.0000 .
C18 H18A 0.9800 .
C18 H18B 0.9800 .
C18 H18C 0.9800 .
C19 H19A 0.9800 .
C19 H19B 0.9800 .
C19 H19C 0.9800 .
C20 C22 1.525(6) .
C20 C21 1.527(6) .
C20 H20A 1.0000 .
C21 H21A 0.9800 .
C21 H21B 0.9800 .
C21 H21C 0.9800 .
C22 H22A 0.9800 .
C22 H22B 0.9800 .
C22 H22C 0.9800 .

loop_
_geom_torsion_atom_site_label_1
_geom_torsion_atom_site_label_2
_geom_torsion_atom_site_label_3
_geom_torsion_atom_site_label_4
_geom_torsion
_geom_torsion_site_symmetry_4
N3 Mn1 P1 C12A 18.9(4) .
N1 Mn1 P1 C12A 154.4(4) .
P2 Mn1 P1 C12A -93.6(4) .
N3 Mn1 P1 C8 153.68(18) .
N1 Mn1 P1 C8 -70.86(18) .
P2 Mn1 P1 C8 41.19(16) .
N3 Mn1 P1 C9 -94.1(2) .
N1 Mn1 P1 C9 41.3(2) .
P2 Mn1 P1 C9 153.36(18) .
N3 Mn1 P1 C12 41.1(4) .
N1 Mn1 P1 C12 176.6(3) .
P2 Mn1 P1 C12 -71.4(3) .
N3 Mn1 P2 C16 -150.69(17) .
N1 Mn1 P2 C16 67.89(17) .
P1 Mn1 P2 C16 -39.85(15) .
N3 Mn1 P2 C20 -32.0(2) .
N1 Mn1 P2 C20 -173.40(19) .
P1 Mn1 P2 C20 78.87(17) .
N3 Mn1 P2 C17 95.29(18) .
N1 Mn1 P2 C17 -46.13(18) .
P1 Mn1 P2 C17 -153.86(15) .
N2 Si1 N1 C1 -178.4(3) .
C5 Si1 N1 C1 -57.5(4) .
C6 Si1 N1 C1 63.0(4) .
N2 Si1 N1 Mn1 -8.3(2) .
C5 Si1 N1 Mn1 112.6(2) .
C6 Si1 N1 Mn1 -126.9(2) .
N3 Mn1 N1 C1 -7.0(3) .
P1 Mn1 N1 C1 -127.5(3) .
P2 Mn1 N1 C1 123.8(3) .
N3 Mn1 N1 Si1 -177.37(16) .
P1 Mn1 N1 Si1 62.17(17) .
P2 Mn1 N1 Si1 -46.62(18) .
N1 Si1 N2 C7 -95.5(3) .
C5 Si1 N2 C7 138.7(3) .
C6 Si1 N2 C7 29.7(3) .
N1 Si1 N2 C15 106.9(3) .
C5 Si1 N2 C15 -18.9(3) .
C6 Si1 N2 C15 -127.9(3) .
N1 Mn1 N3 N3 -32(5) 5_556
P1 Mn1 N3 N3 87(5) 5_556
P2 Mn1 N3 N3 -163(5) 5_556
Si1 N1 C1 C4 -151.9(3) .
Mn1 N1 C1 C4 38.6(4) .
Si1 N1 C1 C2 87.8(4) .
Mn1 N1 C1 C2 -81.8(4) .
Si1 N1 C1 C3 -33.3(5) .
Mn1 N1 C1 C3 157.1(3) .
C15 N2 C7 C8 -84.9(4) .
Si1 N2 C7 C8 115.8(4) .
N2 C7 C8 P1 -55.9(5) .
C12A P1 C8 C7 -166.9(4) .
C9 P1 C8 C7 -65.9(4) .
C12 P1 C8 C7 170.5(4) .
Mn1 P1 C8 C7 47.3(3) .
C12A P1 C9 C11 68.2(5) .
C8 P1 C9 C11 -39.2(5) .
C12 P1 C9 C11 69.6(6) .
Mn1 P1 C9 C11 -157.0(4) .
C12A P1 C9 C10 -65.4(4) .
C8 P1 C9 C10 -172.8(3) .
C12 P1 C9 C10 -64.1(5) .
Mn1 P1 C9 C10 69.4(4) .
C8 P1 C12 C12A 108.0(11) .
C9 P1 C12 C12A -3.4(12) .
Mn1 P1 C12 C12A -132.1(10) .
C12A P1 C12 C14A -90.3(14) .
C8 P1 C12 C14A 17.7(10) .
C9 P1 C12 C14A -93.7(10) .
Mn1 P1 C12 C14A 137.7(8) .
C12A P1 C12 C14 -52.2(11) .
C8 P1 C12 C14 55.9(9) .
C9 P1 C12 C14 -55.6(9) .
Mn1 P1 C12 C14 175.8(7) .
C12A P1 C12 C13 72.9(11) .
C8 P1 C12 C13 -179.0(5) .
C9 P1 C12 C13 69.5(6) .
Mn1 P1 C12 C13 -59.1(6) .
C14A C12 C12A C14 -9.9(10) .
C13 C12 C12A C14 118.4(6) .
P1 C12 C12A C14 -129.8(6) .
C14A C12 C12A C13 -128.3(9) .
C14 C12 C12A C13 -118.4(6) .
P1 C12 C12A C13 111.7(4) .
C14 C12 C12A C14A 9.9(10) .
C13 C12 C12A C14A 128.3(9) .
P1 C12 C12A C14A -120.0(8) .
C14A C12 C12A P1 120.0(8) .
C14 C12 C12A P1 129.8(6) .
C13 C12 C12A P1 -111.7(4) .
C8 P1 C12A C12 -76.7(11) .
C9 P1 C12A C12 177.0(10) .
Mn1 P1 C12A C12 60.3(12) .
C8 P1 C12A C14 0.0(11) .
C9 P1 C12A C14 -106.3(10) .
C12 P1 C12A C14 76.7(13) .
Mn1 P1 C12A C14 137.0(9) .
C8 P1 C12A C13 -145.8(5) .
C9 P1 C12A C13 108.0(5) .
C12 P1 C12A C13 -69.0(11) .
Mn1 P1 C12A C13 -8.8(7) .
C8 P1 C12A C14A -30.0(7) .
C9 P1 C12A C14A -136.3(6) .
C12 P1 C12A C14A 46.7(10) .
Mn1 P1 C12A C14A 107.0(6) .
C14A C12 C13 C12A 97.1(16) .
C14 C12 C13 C12A 62.3(11) .
P1 C12 C13 C12A -64.5(10) .
C14 C12A C13 C12 -70.6(12) .
C14A C12A C13 C12 -39.2(10) .
P1 C12A C13 C12 80.9(11) .
C12 C12A C14 C14A 15.1(15) .
C13 C12A C14 C14A 79.8(13) .
P1 C12A C14 C14A -65.1(15) .
C13 C12A C14 C12 64.6(10) .
C14A C12A C14 C12 -15.1(15) .
P1 C12A C14 C12 -80.3(12) .
C12A C12 C14 C14A -162.5(17) .
C13 C12 C14 C14A 127.7(13) .
P1 C12 C14 C14A -110.3(13) .
C14A C12 C14 C12A 162.5(17) .
C13 C12 C14 C12A -69.8(11) .
P1 C12 C14 C12A 52.2(10) .
C12A C14 C14A C12 -8.8(9) .
C12 C14 C14A C12A 8.8(9) .
C12A C12 C14A C14 16.6(16) .
C13 C12 C14A C14 -70.7(16) .
P1 C12 C14A C14 88.4(14) .
C14 C12 C14A C12A -16.6(16) .
C13 C12 C14A C12A -87.2(15) .
P1 C12 C14A C12A 71.8(12) .
C12 C12A C14A C14 -160.7(19) .
C13 C12A C14A C14 -110.7(13) .
P1 C12A C14A C14 130.4(13) .
C14 C12A C14A C12 160.7(19) .
C13 C12A C14A C12 50.1(11) .
P1 C12A C14A C12 -68.8(12) .
C7 N2 C15 C16 86.7(4) .
Si1 N2 C15 C16 -114.3(3) .
N2 C15 C16 P2 54.6(4) .
C20 P2 C16 C15 -179.5(3) .
C17 P2 C16 C15 70.8(3) .
Mn1 P2 C16 C15 -48.8(3) .
C16 P2 C17 C19 61.8(4) .
C20 P2 C17 C19 -43.3(4) .
Mn1 P2 C17 C19 -178.4(3) .
C16 P2 C17 C18 -170.3(3) .
C20 P2 C17 C18 84.6(3) .
Mn1 P2 C17 C18 -50.5(3) .
C16 P2 C20 C22 68.3(3) .
C17 P2 C20 C22 174.6(3) .
Mn1 P2 C20 C22 -55.8(4) .
C16 P2 C20 C21 -169.8(3) .
C17 P2 C20 C21 -63.5(3) .
Mn1 P2 C20 C21 66.0(3) .
